data_7105494
loop_
_publ_author_name
'Busetto, Luigi'
'Marchetti, Fabio'
'Mazzoni, Rita'
'Salmi, Mauro'
'Zacchini, Stefano'
'Zanotti, Valerio'

_publ_section_title
;
 [3+2+1] cycloaddition involving alkynes, CO and bridging vinyliminium
 ligands in diiron complexes: a dinuclear version of the D\"otz
 reaction?
;
_journal_issue 19
_journal_name_full 'Chemical Communications'
_journal_page_first 3327
_journal_page_last 3329
_journal_paper_doi 10.1039/b925207j
_journal_volume 46
_journal_year 2010
_chemical_formula_sum 'C29 H33 Fe N O2 Si'
_chemical_formula_weight 511.50
_chemical_name_systematic
;
?
;
_space_group_IT_number 14
_symmetry_cell_setting monoclinic
_symmetry_space_group_name_Hall '-P 2yn'
_symmetry_space_group_name_H-M 'P 1 21/n 1'
_atom_sites_solution_hydrogens geom
_atom_sites_solution_primary direct
_atom_sites_solution_secondary difmap
_audit_creation_method SHELXL-97
_cell_angle_alpha 90.00
_cell_angle_beta 92.8090(10)
_cell_angle_gamma 90.00
_cell_formula_units_Z 4
_cell_length_a 10.3930(7)
_cell_length_b 17.8941(12)
_cell_length_c 13.7491(9)
_cell_measurement_reflns_used 6076
_cell_measurement_temperature 293(2)
_cell_measurement_theta_max 24.8615
_cell_measurement_theta_min 2.268
_cell_volume 2553.9(3)
_computing_cell_refinement 'Bruker APEX II'
_computing_data_collection 'Bruker APEX II'
_computing_data_reduction 'Bruker SAINT'
_computing_molecular_graphics 'Bruker SHELXTL'
_computing_publication_material 'SHELXL-97 (Sheldrick, 1997)'
_computing_structure_refinement 'SHELXL-97 (Sheldrick, 1997)'
_computing_structure_solution 'SHELXS-97 (Sheldrick, 1990)'
_diffrn_ambient_temperature 293(2)
_diffrn_detector_area_resol_mean 840
_diffrn_measured_fraction_theta_full 0.982
_diffrn_measured_fraction_theta_max 0.982
_diffrn_measurement_device_type 'CCD area detector'
_diffrn_measurement_method 'phi and omega scans'
_diffrn_radiation_monochromator graphite
_diffrn_radiation_source 'fine-focus sealed tube'
_diffrn_radiation_type MoK\a
_diffrn_radiation_wavelength 0.71073
_diffrn_reflns_av_R_equivalents 0.0870
_diffrn_reflns_av_sigmaI/netI 0.0829
_diffrn_reflns_limit_h_max 13
_diffrn_reflns_limit_h_min -13
_diffrn_reflns_limit_k_max 23
_diffrn_reflns_limit_k_min -23
_diffrn_reflns_limit_l_max 17
_diffrn_reflns_limit_l_min -18
_diffrn_reflns_number 29162
_diffrn_reflns_theta_full 28.00
_diffrn_reflns_theta_max 28.00
_diffrn_reflns_theta_min 1.87
_exptl_absorpt_coefficient_mu 0.664
_exptl_absorpt_correction_T_max 0.9306
_exptl_absorpt_correction_T_min 0.8898
_exptl_absorpt_correction_type empirical
_exptl_absorpt_process_details 'SADABS (Bruker AXS, 2004)''
_exptl_crystal_colour pale-pink
_exptl_crystal_density_diffrn 1.330
_exptl_crystal_density_method 'not measured'
_exptl_crystal_description needle
_exptl_crystal_F_000 1080
_exptl_crystal_size_max 0.18
_exptl_crystal_size_mid 0.12
_exptl_crystal_size_min 0.11
_refine_diff_density_max 0.294
_refine_diff_density_min -0.260
_refine_diff_density_rms 0.062
_refine_ls_extinction_method none
_refine_ls_goodness_of_fit_ref 1.005
_refine_ls_hydrogen_treatment mixed
_refine_ls_matrix_type full
_refine_ls_number_parameters 315
_refine_ls_number_reflns 6061
_refine_ls_number_restraints 1
_refine_ls_restrained_S_all 1.005
_refine_ls_R_factor_all 0.1110
_refine_ls_R_factor_gt 0.0452
_refine_ls_shift/su_max 0.001
_refine_ls_shift/su_mean 0.000
_refine_ls_structure_factor_coef Fsqd
_refine_ls_weighting_details 'calc w=1/[\s^2^(Fo^2^)+(0.0401P)^2^+0.4461P] where P=(Fo^2^+2Fc^2^)/3'
_refine_ls_weighting_scheme calc
_refine_ls_wR_factor_gt 0.0842
_refine_ls_wR_factor_ref 0.1057
_reflns_number_gt 3488
_reflns_number_total 6061
_reflns_threshold_expression >2sigma(I)
_cod_data_source_file b925207j.txt
_cod_data_source_block p21n
_cod_original_sg_symbol_H-M P2(1)/n
_cod_database_code 7105494

loop_
_symmetry_equiv_pos_as_xyz
'x, y, z'
'-x+1/2, y+1/2, -z+1/2'
'-x, -y, -z'
'x-1/2, -y-1/2, z-1/2'

loop_
_atom_site_label
_atom_site_type_symbol
_atom_site_fract_x
_atom_site_fract_y
_atom_site_fract_z
_atom_site_U_iso_or_equiv
_atom_site_adp_type
_atom_site_occupancy
_atom_site_symmetry_multiplicity
_atom_site_calc_flag
_atom_site_refinement_flags
_atom_site_disorder_assembly
_atom_site_disorder_group
Fe1 Fe 0.45772(4) 0.15463(2) 0.83266(3) 0.02943(12) Uani 1 1 d . . .
C7 C 0.6346(3) 0.1293(2) 0.7836(3) 0.0653(11) Uani 1 1 d . . .
H7 H 0.6747 0.1544 0.7342 0.078 Uiso 1 1 calc R . .
C8 C 0.5544(3) 0.0677(2) 0.7720(3) 0.0558(9) Uani 1 1 d . . .
H8 H 0.5313 0.0444 0.7133 0.067 Uiso 1 1 calc R . .
C9 C 0.5145(3) 0.04673(18) 0.8626(3) 0.0542(10) Uani 1 1 d . . .
H9 H 0.4607 0.0068 0.8754 0.065 Uiso 1 1 calc R . .
C10 C 0.5689(4) 0.0958(2) 0.9309(3) 0.0614(11) Uani 1 1 d . . .
H10 H 0.5571 0.0950 0.9975 0.074 Uiso 1 1 calc R . .
C11 C 0.6444(3) 0.1467(2) 0.8821(4) 0.0712(12) Uani 1 1 d . . .
H11 H 0.6927 0.1854 0.9104 0.085 Uiso 1 1 calc R . .
C3 C 0.3046(3) 0.17594(15) 0.7337(2) 0.0315(7) Uani 1 1 d . . .
H3 H 0.2769 0.1508 0.6773 0.038 Uiso 1 1 calc R . .
C2 C 0.3911(3) 0.23628(15) 0.7254(2) 0.0308(6) Uani 1 1 d . . .
C1 C 0.4318(3) 0.27987(15) 0.8109(2) 0.0307(6) Uani 1 1 d . . .
O1 O 0.50979(19) 0.33480(10) 0.80669(14) 0.0393(5) Uani 1 1 d . . .
C6 C 0.3907(2) 0.25194(14) 0.90309(19) 0.0270(6) Uani 1 1 d . . .
C5 C 0.3041(2) 0.19123(14) 0.90743(19) 0.0278(6) Uani 1 1 d . . .
H5 H 0.2763 0.1767 0.9678 0.033 Uiso 1 1 calc R . .
C4 C 0.2581(2) 0.15180(15) 0.82378(19) 0.0298(6) Uani 1 1 d . . .
N1 N 0.4435(2) 0.25466(13) 0.63592(17) 0.0412(6) Uani 1 1 d . . .
C12 C 0.4214(3) 0.20207(19) 0.5560(2) 0.0546(9) Uani 1 1 d . . .
H12A H 0.4463 0.1528 0.5773 0.082 Uiso 1 1 calc R . .
H12B H 0.4716 0.2166 0.5024 0.082 Uiso 1 1 calc R . .
H12C H 0.3317 0.2022 0.5357 0.082 Uiso 1 1 calc R . .
C13 C 0.4330(4) 0.33177(17) 0.6040(2) 0.0575(10) Uani 1 1 d . . .
H13A H 0.3465 0.3415 0.5796 0.086 Uiso 1 1 calc R . .
H13B H 0.4915 0.3405 0.5533 0.086 Uiso 1 1 calc R . .
H13C H 0.4541 0.3644 0.6579 0.086 Uiso 1 1 calc R . .
Si1 Si 0.14621(8) 0.06974(5) 0.83428(6) 0.0337(2) Uani 1 1 d . . .
C14 C -0.0213(3) 0.1063(2) 0.8205(2) 0.0521(9) Uani 1 1 d . . .
H14A H -0.0333 0.1311 0.7588 0.078 Uiso 1 1 calc R . .
H14B H -0.0359 0.1411 0.8720 0.078 Uiso 1 1 calc R . .
H14C H -0.0811 0.0656 0.8235 0.078 Uiso 1 1 calc R . .
C15 C 0.1797(3) 0.00053(17) 0.7382(2) 0.0505(9) Uani 1 1 d . . .
H15A H 0.1137 -0.0371 0.7358 0.076 Uiso 1 1 calc R . .
H15B H 0.2618 -0.0224 0.7527 0.076 Uiso 1 1 calc R . .
H15C H 0.1808 0.0253 0.6763 0.076 Uiso 1 1 calc R . .
C16 C 0.1739(3) 0.02802(17) 0.9575(2) 0.0480(8) Uani 1 1 d . . .
H16A H 0.1206 -0.0155 0.9630 0.072 Uiso 1 1 calc R . .
H16B H 0.1525 0.0639 1.0060 0.072 Uiso 1 1 calc R . .
H16C H 0.2628 0.0141 0.9670 0.072 Uiso 1 1 calc R . .
C17 C 0.4391(3) 0.29407(15) 0.9957(2) 0.0300(6) Uani 1 1 d . . .
O2 O 0.57138(18) 0.31368(11) 0.98849(14) 0.0385(5) Uani 1 1 d D . .
H40 H 0.570(3) 0.3314(17) 0.9302(15) 0.058 Uiso 1 1 d D . .
C18 C 0.4310(3) 0.24738(15) 1.0886(2) 0.0328(7) Uani 1 1 d . . .
C19 C 0.3144(3) 0.23409(16) 1.1312(2) 0.0401(7) Uani 1 1 d . . .
H19 H 0.2394 0.2552 1.1037 0.048 Uiso 1 1 calc R . .
C20 C 0.3074(4) 0.19020(19) 1.2136(2) 0.0536(9) Uani 1 1 d . . .
H20 H 0.2283 0.1809 1.2400 0.064 Uiso 1 1 calc R . .
C21 C 0.4183(4) 0.1605(2) 1.2561(3) 0.0641(10) Uani 1 1 d . . .
H21 H 0.4145 0.1310 1.3116 0.077 Uiso 1 1 calc R . .
C22 C 0.5344(4) 0.17421(19) 1.2168(3) 0.0576(10) Uani 1 1 d . . .
H22 H 0.6093 0.1544 1.2462 0.069 Uiso 1 1 calc R . .
C23 C 0.5414(3) 0.21730(17) 1.1335(2) 0.0424(8) Uani 1 1 d . . .
H23 H 0.6210 0.2261 1.1075 0.051 Uiso 1 1 calc R . .
C24 C 0.3582(3) 0.36590(15) 1.0055(2) 0.0311(6) Uani 1 1 d . . .
C25 C 0.2344(3) 0.37352(17) 0.9664(2) 0.0398(7) Uani 1 1 d . . .
H25 H 0.1968 0.3346 0.9303 0.048 Uiso 1 1 calc R . .
C26 C 0.1652(3) 0.43860(19) 0.9803(2) 0.0508(9) Uani 1 1 d . . .
H26 H 0.0817 0.4430 0.9534 0.061 Uiso 1 1 calc R . .
C27 C 0.2189(4) 0.49630(19) 1.0334(3) 0.0567(10) Uani 1 1 d . . .
H27 H 0.1720 0.5398 1.0427 0.068 Uiso 1 1 calc R . .
C28 C 0.3418(4) 0.48979(18) 1.0729(3) 0.0577(10) Uani 1 1 d . . .
H28 H 0.3787 0.5288 1.1091 0.069 Uiso 1 1 calc R . .
C29 C 0.4113(3) 0.42453(17) 1.0587(2) 0.0449(8) Uani 1 1 d . . .
H29 H 0.4949 0.4204 1.0855 0.054 Uiso 1 1 calc R . .

loop_
_atom_site_aniso_label
_atom_site_aniso_U_11
_atom_site_aniso_U_22
_atom_site_aniso_U_33
_atom_site_aniso_U_23
_atom_site_aniso_U_13
_atom_site_aniso_U_12
Fe1 0.0284(2) 0.0266(2) 0.0335(2) 0.00343(19) 0.00319(16) 0.00381(18)
C7 0.039(2) 0.062(3) 0.097(3) 0.029(2) 0.028(2) 0.0200(18)
C8 0.058(2) 0.053(2) 0.057(2) -0.0110(19) 0.0018(18) 0.0269(19)
C9 0.051(2) 0.0318(19) 0.080(3) 0.0187(19) 0.010(2) 0.0126(16)
C10 0.068(3) 0.069(3) 0.046(2) 0.008(2) -0.007(2) 0.038(2)
C11 0.033(2) 0.050(2) 0.128(4) -0.007(3) -0.024(2) 0.0145(18)
C3 0.0318(15) 0.0321(16) 0.0305(16) -0.0014(12) -0.0005(12) 0.0033(12)
C2 0.0358(16) 0.0275(15) 0.0295(16) 0.0039(12) 0.0052(13) 0.0063(12)
C1 0.0312(16) 0.0261(15) 0.0348(17) 0.0031(12) 0.0032(13) 0.0064(12)
O1 0.0445(12) 0.0325(12) 0.0413(12) 0.0048(9) 0.0067(9) -0.0093(10)
C6 0.0246(14) 0.0271(15) 0.0293(16) 0.0027(12) 0.0029(12) 0.0044(11)
C5 0.0278(14) 0.0281(15) 0.0280(15) 0.0010(12) 0.0058(12) -0.0009(12)
C4 0.0293(14) 0.0294(15) 0.0308(15) 0.0014(13) 0.0030(12) 0.0051(12)
N1 0.0574(17) 0.0375(15) 0.0295(14) 0.0030(12) 0.0101(12) 0.0006(13)
C12 0.071(2) 0.057(2) 0.0367(19) -0.0052(17) 0.0162(17) -0.0019(19)
C13 0.085(3) 0.044(2) 0.043(2) 0.0126(16) 0.0067(18) -0.0070(19)
Si1 0.0316(4) 0.0330(5) 0.0368(5) -0.0024(4) 0.0038(4) -0.0038(4)
C14 0.0346(19) 0.069(2) 0.053(2) -0.0034(18) 0.0030(16) -0.0023(16)
C15 0.058(2) 0.042(2) 0.052(2) -0.0112(16) 0.0046(17) -0.0050(16)
C16 0.052(2) 0.0416(19) 0.052(2) 0.0072(16) 0.0089(16) -0.0082(16)
C17 0.0279(15) 0.0305(16) 0.0315(16) -0.0006(13) 0.0014(12) -0.0025(12)
O2 0.0293(11) 0.0437(12) 0.0422(13) 0.0042(10) -0.0009(10) -0.0064(9)
C18 0.0396(17) 0.0283(15) 0.0302(16) -0.0024(12) -0.0009(13) -0.0021(13)
C19 0.0466(19) 0.0417(19) 0.0319(17) 0.0007(14) 0.0026(14) 0.0016(15)
C20 0.067(2) 0.053(2) 0.043(2) 0.0047(17) 0.0150(18) -0.0023(19)
C21 0.090(3) 0.061(2) 0.041(2) 0.0166(19) 0.003(2) 0.005(2)
C22 0.066(3) 0.058(2) 0.046(2) 0.0070(18) -0.0151(18) 0.0106(19)
C23 0.0424(18) 0.0434(19) 0.0403(18) 0.0007(15) -0.0067(15) -0.0001(15)
C24 0.0397(17) 0.0281(16) 0.0256(15) 0.0020(12) 0.0037(13) -0.0011(12)
C25 0.0404(18) 0.0353(17) 0.0440(19) -0.0029(14) 0.0054(15) 0.0000(14)
C26 0.046(2) 0.052(2) 0.055(2) 0.0072(18) 0.0085(17) 0.0166(17)
C27 0.075(3) 0.036(2) 0.061(2) 0.0041(17) 0.025(2) 0.0152(19)
C28 0.080(3) 0.035(2) 0.058(2) -0.0110(17) 0.007(2) -0.0062(19)
C29 0.054(2) 0.0361(18) 0.045(2) -0.0042(15) -0.0002(16) -0.0022(16)

loop_
_atom_type_symbol
_atom_type_description
_atom_type_scat_dispersion_real
_atom_type_scat_dispersion_imag
_atom_type_scat_source
C C 0.0033 0.0016 'International Tables Vol C Tables 4.2.6.8 and 6.1.1.4'
H H 0.0000 0.0000 'International Tables Vol C Tables 4.2.6.8 and 6.1.1.4'
N N 0.0061 0.0033 'International Tables Vol C Tables 4.2.6.8 and 6.1.1.4'
O O 0.0106 0.0060 'International Tables Vol C Tables 4.2.6.8 and 6.1.1.4'
Si Si 0.0817 0.0704 'International Tables Vol C Tables 4.2.6.8 and 6.1.1.4'
Fe Fe 0.3463 0.8444 'International Tables Vol C Tables 4.2.6.8 and 6.1.1.4'

loop_
_geom_angle_atom_site_label_1
_geom_angle_atom_site_label_2
_geom_angle_atom_site_label_3
_geom_angle
_geom_angle_site_symmetry_1
_geom_angle_site_symmetry_3
_geom_angle_publ_flag
C10 Fe1 C11 40.22(15) . . ?
C10 Fe1 C7 67.14(15) . . ?
C11 Fe1 C7 39.89(15) . . ?
C10 Fe1 C5 105.33(13) . . ?
C11 Fe1 C5 127.63(16) . . ?
C7 Fe1 C5 166.97(16) . . ?
C10 Fe1 C8 66.59(14) . . ?
C11 Fe1 C8 66.63(15) . . ?
C7 Fe1 C8 39.59(14) . . ?
C5 Fe1 C8 148.88(14) . . ?
C10 Fe1 C9 39.68(14) . . ?
C11 Fe1 C9 66.84(15) . . ?
C7 Fe1 C9 66.59(14) . . ?
C5 Fe1 C9 115.03(12) . . ?
C8 Fe1 C9 39.40(13) . . ?
C10 Fe1 C4 124.24(14) . . ?
C11 Fe1 C4 162.92(17) . . ?
C7 Fe1 C4 152.95(16) . . ?
C5 Fe1 C4 40.08(10) . . ?
C8 Fe1 C4 117.81(13) . . ?
C9 Fe1 C4 105.41(13) . . ?
C10 Fe1 C3 157.59(15) . . ?
C11 Fe1 C3 157.09(17) . . ?
C7 Fe1 C3 119.85(15) . . ?
C5 Fe1 C3 71.29(10) . . ?
C8 Fe1 C3 104.34(13) . . ?
C9 Fe1 C3 120.47(14) . . ?
C4 Fe1 C3 39.99(10) . . ?
C10 Fe1 C6 108.07(13) . . ?
C11 Fe1 C6 103.54(14) . . ?
C7 Fe1 C6 130.80(15) . . ?
C5 Fe1 C6 39.54(10) . . ?
C8 Fe1 C6 169.79(13) . . ?
C9 Fe1 C6 140.85(13) . . ?
C4 Fe1 C6 72.39(10) . . ?
C3 Fe1 C6 83.71(10) . . ?
C10 Fe1 C2 162.99(15) . . ?
C11 Fe1 C2 122.95(16) . . ?
C7 Fe1 C2 100.84(13) . . ?
C5 Fe1 C2 83.97(10) . . ?
C8 Fe1 C2 112.42(13) . . ?
C9 Fe1 C2 148.17(14) . . ?
C4 Fe1 C2 71.98(10) . . ?
C3 Fe1 C2 38.82(10) . . ?
C6 Fe1 C2 69.92(10) . . ?
C10 Fe1 C1 131.16(14) . . ?
C11 Fe1 C1 102.58(13) . . ?
C7 Fe1 C1 106.16(13) . . ?
C5 Fe1 C1 70.17(10) . . ?
C8 Fe1 C1 138.66(13) . . ?
C9 Fe1 C1 169.38(13) . . ?
C4 Fe1 C1 84.53(10) . . ?
C3 Fe1 C1 69.60(10) . . ?
C6 Fe1 C1 38.17(9) . . ?
C2 Fe1 C1 38.21(10) . . ?
C8 C7 C11 107.8(3) . . ?
C8 C7 Fe1 70.63(19) . . ?
C11 C7 Fe1 69.6(2) . . ?
C8 C7 H7 126.1 . . ?
C11 C7 H7 126.1 . . ?
Fe1 C7 H7 125.2 . . ?
C9 C8 C7 108.5(4) . . ?
C9 C8 Fe1 70.44(18) . . ?
C7 C8 Fe1 69.8(2) . . ?
C9 C8 H8 125.7 . . ?
C7 C8 H8 125.7 . . ?
Fe1 C8 H8 125.6 . . ?
C8 C9 C10 107.9(3) . . ?
C8 C9 Fe1 70.16(18) . . ?
C10 C9 Fe1 69.12(18) . . ?
C8 C9 H9 126.1 . . ?
C10 C9 H9 126.1 . . ?
Fe1 C9 H9 126.2 . . ?
C9 C10 C11 108.0(4) . . ?
C9 C10 Fe1 71.20(19) . . ?
C11 C10 Fe1 69.9(2) . . ?
C9 C10 H10 126.0 . . ?
C11 C10 H10 126.0 . . ?
Fe1 C10 H10 124.4 . . ?
C7 C11 C10 107.8(4) . . ?
C7 C11 Fe1 70.5(2) . . ?
C10 C11 Fe1 69.8(2) . . ?
C7 C11 H11 126.1 . . ?
C10 C11 H11 126.1 . . ?
Fe1 C11 H11 125.2 . . ?
C2 C3 C4 123.3(3) . . ?
C2 C3 Fe1 73.96(16) . . ?
C4 C3 Fe1 69.84(15) . . ?
C2 C3 H3 118.4 . . ?
C4 C3 H3 118.4 . . ?
Fe1 C3 H3 130.8 . . ?
N1 C2 C3 121.6(3) . . ?
N1 C2 C1 118.1(2) . . ?
C3 C2 C1 120.3(2) . . ?
N1 C2 Fe1 128.89(19) . . ?
C3 C2 Fe1 67.22(15) . . ?
C1 C2 Fe1 74.96(15) . . ?
O1 C1 C6 121.5(3) . . ?
O1 C1 C2 122.3(2) . . ?
C6 C1 C2 115.8(2) . . ?
O1 C1 Fe1 133.88(19) . . ?
C6 C1 Fe1 65.34(14) . . ?
C2 C1 Fe1 66.83(14) . . ?
C5 C6 C1 121.3(2) . . ?
C5 C6 C17 121.6(2) . . ?
C1 C6 C17 117.1(2) . . ?
C5 C6 Fe1 67.26(15) . . ?
C1 C6 Fe1 76.49(15) . . ?
C17 C6 Fe1 132.46(18) . . ?
C4 C5 C6 122.7(2) . . ?
C4 C5 Fe1 70.90(15) . . ?
C6 C5 Fe1 73.20(15) . . ?
C4 C5 H5 118.6 . . ?
C6 C5 H5 118.6 . . ?
Fe1 C5 H5 130.0 . . ?
C5 C4 C3 116.3(2) . . ?
C5 C4 Si1 120.9(2) . . ?
C3 C4 Si1 122.9(2) . . ?
C5 C4 Fe1 69.02(15) . . ?
C3 C4 Fe1 70.17(15) . . ?
Si1 C4 Fe1 129.37(14) . . ?
C2 N1 C13 117.4(2) . . ?
C2 N1 C12 117.0(2) . . ?
C13 N1 C12 112.3(2) . . ?
N1 C12 H12A 109.5 . . ?
N1 C12 H12B 109.5 . . ?
H12A C12 H12B 109.5 . . ?
N1 C12 H12C 109.5 . . ?
H12A C12 H12C 109.5 . . ?
H12B C12 H12C 109.5 . . ?
N1 C13 H13A 109.5 . . ?
N1 C13 H13B 109.5 . . ?
H13A C13 H13B 109.5 . . ?
N1 C13 H13C 109.5 . . ?
H13A C13 H13C 109.5 . . ?
H13B C13 H13C 109.5 . . ?
C15 Si1 C16 110.77(15) . . ?
C15 Si1 C14 111.64(15) . . ?
C16 Si1 C14 109.63(15) . . ?
C15 Si1 C4 109.14(13) . . ?
C16 Si1 C4 108.33(13) . . ?
C14 Si1 C4 107.22(14) . . ?
Si1 C14 H14A 109.5 . . ?
Si1 C14 H14B 109.5 . . ?
H14A C14 H14B 109.5 . . ?
Si1 C14 H14C 109.5 . . ?
H14A C14 H14C 109.5 . . ?
H14B C14 H14C 109.5 . . ?
Si1 C15 H15A 109.5 . . ?
Si1 C15 H15B 109.5 . . ?
H15A C15 H15B 109.5 . . ?
Si1 C15 H15C 109.5 . . ?
H15A C15 H15C 109.5 . . ?
H15B C15 H15C 109.5 . . ?
Si1 C16 H16A 109.5 . . ?
Si1 C16 H16B 109.5 . . ?
H16A C16 H16B 109.5 . . ?
Si1 C16 H16C 109.5 . . ?
H16A C16 H16C 109.5 . . ?
H16B C16 H16C 109.5 . . ?
O2 C17 C18 106.5(2) . . ?
O2 C17 C6 109.9(2) . . ?
C18 C17 C6 113.1(2) . . ?
O2 C17 C24 109.4(2) . . ?
C18 C17 C24 109.2(2) . . ?
C6 C17 C24 108.7(2) . . ?
C17 O2 H40 100(2) . . ?
C23 C18 C19 117.7(3) . . ?
C23 C18 C17 120.3(3) . . ?
C19 C18 C17 121.9(3) . . ?
C20 C19 C18 121.6(3) . . ?
C20 C19 H19 119.2 . . ?
C18 C19 H19 119.2 . . ?
C21 C20 C19 119.4(3) . . ?
C21 C20 H20 120.3 . . ?
C19 C20 H20 120.3 . . ?
C22 C21 C20 120.0(3) . . ?
C22 C21 H21 120.0 . . ?
C20 C21 H21 120.0 . . ?
C21 C22 C23 120.7(3) . . ?
C21 C22 H22 119.7 . . ?
C23 C22 H22 119.7 . . ?
C18 C23 C22 120.5(3) . . ?
C18 C23 H23 119.7 . . ?
C22 C23 H23 119.7 . . ?
C25 C24 C29 118.3(3) . . ?
C25 C24 C17 123.4(3) . . ?
C29 C24 C17 118.3(3) . . ?
C24 C25 C26 120.7(3) . . ?
C24 C25 H25 119.7 . . ?
C26 C25 H25 119.7 . . ?
C27 C26 C25 120.5(3) . . ?
C27 C26 H26 119.8 . . ?
C25 C26 H26 119.8 . . ?
C26 C27 C28 119.7(3) . . ?
C26 C27 H27 120.1 . . ?
C28 C27 H27 120.1 . . ?
C27 C28 C29 119.8(3) . . ?
C27 C28 H28 120.1 . . ?
C29 C28 H28 120.1 . . ?
C24 C29 C28 121.1(3) . . ?
C24 C29 H29 119.5 . . ?
C28 C29 H29 119.5 . . ?

loop_
_geom_bond_atom_site_label_1
_geom_bond_atom_site_label_2
_geom_bond_distance
_geom_bond_site_symmetry_2
_geom_bond_publ_flag
Fe1 C10 2.028(3) . ?
Fe1 C11 2.029(3) . ?
Fe1 C7 2.040(3) . ?
Fe1 C5 2.049(3) . ?
Fe1 C8 2.051(3) . ?
Fe1 C9 2.055(3) . ?
Fe1 C4 2.073(3) . ?
Fe1 C3 2.078(3) . ?
Fe1 C6 2.126(3) . ?
Fe1 C2 2.166(3) . ?
Fe1 C1 2.275(3) . ?
C7 C8 1.386(5) . ?
C7 C11 1.388(5) . ?
C7 H7 0.9300 . ?
C8 C9 1.384(5) . ?
C8 H8 0.9300 . ?
C9 C10 1.386(5) . ?
C9 H9 0.9300 . ?
C10 C11 1.395(5) . ?
C10 H10 0.9300 . ?
C11 H11 0.9300 . ?
C3 C2 1.413(4) . ?
C3 C4 1.419(4) . ?
C3 H3 0.9300 . ?
C2 N1 1.408(3) . ?
C2 C1 1.457(4) . ?
C1 O1 1.277(3) . ?
C1 C6 1.446(4) . ?
C6 C5 1.414(3) . ?
C6 C17 1.542(4) . ?
C5 C4 1.413(4) . ?
C5 H5 0.9300 . ?
C4 Si1 1.883(3) . ?
N1 C13 1.451(4) . ?
N1 C12 1.456(4) . ?
C12 H12A 0.9600 . ?
C12 H12B 0.9600 . ?
C12 H12C 0.9600 . ?
C13 H13A 0.9600 . ?
C13 H13B 0.9600 . ?
C13 H13C 0.9600 . ?
Si1 C15 1.856(3) . ?
Si1 C16 1.860(3) . ?
Si1 C14 1.861(3) . ?
C14 H14A 0.9600 . ?
C14 H14B 0.9600 . ?
C14 H14C 0.9600 . ?
C15 H15A 0.9600 . ?
C15 H15B 0.9600 . ?
C15 H15C 0.9600 . ?
C16 H16A 0.9600 . ?
C16 H16B 0.9600 . ?
C16 H16C 0.9600 . ?
C17 O2 1.427(3) . ?
C17 C18 1.533(4) . ?
C17 C24 1.546(4) . ?
O2 H40 0.862(17) . ?
C18 C23 1.385(4) . ?
C18 C19 1.392(4) . ?
C19 C20 1.383(4) . ?
C19 H19 0.9300 . ?
C20 C21 1.373(5) . ?
C20 H20 0.9300 . ?
C21 C22 1.368(5) . ?
C21 H21 0.9300 . ?
C22 C23 1.385(4) . ?
C22 H22 0.9300 . ?
C23 H23 0.9300 . ?
C24 C25 1.376(4) . ?
C24 C29 1.379(4) . ?
C25 C26 1.387(4) . ?
C25 H25 0.9300 . ?
C26 C27 1.368(5) . ?
C26 H26 0.9300 . ?
C27 C28 1.368(5) . ?
C27 H27 0.9300 . ?
C28 C29 1.392(4) . ?
C28 H28 0.9300 . ?
C29 H29 0.9300 . ?

loop_
_geom_hbond_atom_site_label_D
_geom_hbond_atom_site_label_H
_geom_hbond_atom_site_label_A
_geom_hbond_distance_DH
_geom_hbond_distance_HA
_geom_hbond_distance_DA
_geom_hbond_angle_DHA
_geom_hbond_site_symmetry_A
O2 H40 O1 0.862(17) 1.78(2) 2.578(3) 153(3) .

loop_
_geom_torsion_atom_site_label_1
_geom_torsion_atom_site_label_2
_geom_torsion_atom_site_label_3
_geom_torsion_atom_site_label_4
_geom_torsion
_geom_torsion_site_symmetry_1
_geom_torsion_site_symmetry_2
_geom_torsion_site_symmetry_3
_geom_torsion_site_symmetry_4
_geom_torsion_publ_flag
C10 Fe1 C7 C8 80.4(2) . . . . ?
C11 Fe1 C7 C8 118.4(3) . . . . ?
C5 Fe1 C7 C8 137.1(5) . . . . ?
C9 Fe1 C7 C8 37.1(2) . . . . ?
C4 Fe1 C7 C8 -40.7(4) . . . . ?
C3 Fe1 C7 C8 -75.8(3) . . . . ?
C6 Fe1 C7 C8 175.0(2) . . . . ?
C2 Fe1 C7 C8 -112.2(2) . . . . ?
C1 Fe1 C7 C8 -151.2(2) . . . . ?
C10 Fe1 C7 C11 -38.0(2) . . . . ?
C5 Fe1 C7 C11 18.7(7) . . . . ?
C8 Fe1 C7 C11 -118.4(3) . . . . ?
C9 Fe1 C7 C11 -81.4(2) . . . . ?
C4 Fe1 C7 C11 -159.2(3) . . . . ?
C3 Fe1 C7 C11 165.8(2) . . . . ?
C6 Fe1 C7 C11 56.6(3) . . . . ?
C2 Fe1 C7 C11 129.4(2) . . . . ?
C1 Fe1 C7 C11 90.4(2) . . . . ?
C11 C7 C8 C9 -0.1(4) . . . . ?
Fe1 C7 C8 C9 -60.0(2) . . . . ?
C11 C7 C8 Fe1 60.0(2) . . . . ?
C10 Fe1 C8 C9 37.4(2) . . . . ?
C11 Fe1 C8 C9 81.4(3) . . . . ?
C7 Fe1 C8 C9 119.3(3) . . . . ?
C5 Fe1 C8 C9 -43.4(4) . . . . ?
C4 Fe1 C8 C9 -80.3(2) . . . . ?
C3 Fe1 C8 C9 -120.9(2) . . . . ?
C6 Fe1 C8 C9 97.7(8) . . . . ?
C2 Fe1 C8 C9 -161.0(2) . . . . ?
C1 Fe1 C8 C9 163.8(2) . . . . ?
C10 Fe1 C8 C7 -81.9(3) . . . . ?
C11 Fe1 C8 C7 -37.9(2) . . . . ?
C5 Fe1 C8 C7 -162.7(3) . . . . ?
C9 Fe1 C8 C7 -119.3(3) . . . . ?
C4 Fe1 C8 C7 160.4(2) . . . . ?
C3 Fe1 C8 C7 119.8(2) . . . . ?
C6 Fe1 C8 C7 -21.7(9) . . . . ?
C2 Fe1 C8 C7 79.7(3) . . . . ?
C1 Fe1 C8 C7 44.5(3) . . . . ?
C7 C8 C9 C10 0.6(4) . . . . ?
Fe1 C8 C9 C10 -59.0(2) . . . . ?
C7 C8 C9 Fe1 59.6(2) . . . . ?
C10 Fe1 C9 C8 -119.1(3) . . . . ?
C11 Fe1 C9 C8 -80.9(3) . . . . ?
C7 Fe1 C9 C8 -37.3(2) . . . . ?
C5 Fe1 C9 C8 156.9(2) . . . . ?
C4 Fe1 C9 C8 115.3(2) . . . . ?
C3 Fe1 C9 C8 74.7(2) . . . . ?
C6 Fe1 C9 C8 -163.8(2) . . . . ?
C2 Fe1 C9 C8 34.8(4) . . . . ?
C1 Fe1 C9 C8 -85.7(8) . . . . ?
C11 Fe1 C9 C10 38.3(2) . . . . ?
C7 Fe1 C9 C10 81.9(3) . . . . ?
C5 Fe1 C9 C10 -83.9(2) . . . . ?
C8 Fe1 C9 C10 119.1(3) . . . . ?
C4 Fe1 C9 C10 -125.6(2) . . . . ?
C3 Fe1 C9 C10 -166.1(2) . . . . ?
C6 Fe1 C9 C10 -44.7(3) . . . . ?
C2 Fe1 C9 C10 153.9(2) . . . . ?
C1 Fe1 C9 C10 33.4(8) . . . . ?
C8 C9 C10 C11 -0.9(4) . . . . ?
Fe1 C9 C10 C11 -60.6(2) . . . . ?
C8 C9 C10 Fe1 59.7(2) . . . . ?
C11 Fe1 C10 C9 -118.1(3) . . . . ?
C7 Fe1 C10 C9 -80.4(2) . . . . ?
C5 Fe1 C10 C9 110.9(2) . . . . ?
C8 Fe1 C10 C9 -37.2(2) . . . . ?
C4 Fe1 C10 C9 71.5(2) . . . . ?
C3 Fe1 C10 C9 32.9(5) . . . . ?
C6 Fe1 C10 C9 152.1(2) . . . . ?
C2 Fe1 C10 C9 -127.5(4) . . . . ?
C1 Fe1 C10 C9 -172.26(19) . . . . ?
C7 Fe1 C10 C11 37.7(2) . . . . ?
C5 Fe1 C10 C11 -131.0(2) . . . . ?
C8 Fe1 C10 C11 80.9(3) . . . . ?
C9 Fe1 C10 C11 118.1(3) . . . . ?
C4 Fe1 C10 C11 -170.4(2) . . . . ?
C3 Fe1 C10 C11 151.0(3) . . . . ?
C6 Fe1 C10 C11 -89.7(3) . . . . ?
C2 Fe1 C10 C11 -9.4(6) . . . . ?
C1 Fe1 C10 C11 -54.1(3) . . . . ?
C8 C7 C11 C10 -0.5(4) . . . . ?
Fe1 C7 C11 C10 60.1(2) . . . . ?
C8 C7 C11 Fe1 -60.6(2) . . . . ?
C9 C10 C11 C7 0.9(4) . . . . ?
Fe1 C10 C11 C7 -60.5(2) . . . . ?
C9 C10 C11 Fe1 61.4(2) . . . . ?
C10 Fe1 C11 C7 118.5(3) . . . . ?
C5 Fe1 C11 C7 -174.8(2) . . . . ?
C8 Fe1 C11 C7 37.6(2) . . . . ?
C9 Fe1 C11 C7 80.7(2) . . . . ?
C4 Fe1 C11 C7 146.6(4) . . . . ?
C3 Fe1 C11 C7 -33.2(5) . . . . ?
C6 Fe1 C11 C7 -139.5(2) . . . . ?
C2 Fe1 C11 C7 -64.8(3) . . . . ?
C1 Fe1 C11 C7 -100.2(2) . . . . ?
C7 Fe1 C11 C10 -118.5(3) . . . . ?
C5 Fe1 C11 C10 66.8(3) . . . . ?
C8 Fe1 C11 C10 -80.8(2) . . . . ?
C9 Fe1 C11 C10 -37.8(2) . . . . ?
C4 Fe1 C11 C10 28.1(6) . . . . ?
C3 Fe1 C11 C10 -151.6(3) . . . . ?
C6 Fe1 C11 C10 102.1(2) . . . . ?
C2 Fe1 C11 C10 176.7(2) . . . . ?
C1 Fe1 C11 C10 141.3(2) . . . . ?
C10 Fe1 C3 C2 -171.0(3) . . . . ?
C11 Fe1 C3 C2 -44.6(4) . . . . ?
C7 Fe1 C3 C2 -68.5(2) . . . . ?
C5 Fe1 C3 C2 104.12(17) . . . . ?
C8 Fe1 C3 C2 -108.07(19) . . . . ?
C9 Fe1 C3 C2 -147.28(18) . . . . ?
C4 Fe1 C3 C2 135.5(2) . . . . ?
C6 Fe1 C3 C2 65.55(16) . . . . ?
C1 Fe1 C3 C2 28.96(15) . . . . ?
C10 Fe1 C3 C4 53.5(4) . . . . ?
C11 Fe1 C3 C4 179.9(3) . . . . ?
C7 Fe1 C3 C4 156.01(19) . . . . ?
C5 Fe1 C3 C4 -31.42(15) . . . . ?
C8 Fe1 C3 C4 116.39(18) . . . . ?
C9 Fe1 C3 C4 77.2(2) . . . . ?
C6 Fe1 C3 C4 -69.98(16) . . . . ?
C2 Fe1 C3 C4 -135.5(2) . . . . ?
C1 Fe1 C3 C4 -106.58(17) . . . . ?
C4 C3 C2 N1 174.6(2) . . . . ?
Fe1 C3 C2 N1 122.8(2) . . . . ?
C4 C3 C2 C1 -3.3(4) . . . . ?
Fe1 C3 C2 C1 -55.1(2) . . . . ?
C4 C3 C2 Fe1 51.9(2) . . . . ?
C10 Fe1 C2 N1 55.2(6) . . . . ?
C11 Fe1 C2 N1 48.0(3) . . . . ?
C7 Fe1 C2 N1 11.7(3) . . . . ?
C5 Fe1 C2 N1 179.5(3) . . . . ?
C8 Fe1 C2 N1 -27.9(3) . . . . ?
C9 Fe1 C2 N1 -51.0(4) . . . . ?
C4 Fe1 C2 N1 -141.3(3) . . . . ?
C3 Fe1 C2 N1 -113.0(3) . . . . ?
C6 Fe1 C2 N1 141.4(3) . . . . ?
C1 Fe1 C2 N1 114.2(3) . . . . ?
C10 Fe1 C2 C3 168.2(4) . . . . ?
C11 Fe1 C2 C3 161.0(2) . . . . ?
C7 Fe1 C2 C3 124.8(2) . . . . ?
C5 Fe1 C2 C3 -67.47(17) . . . . ?
C8 Fe1 C2 C3 85.1(2) . . . . ?
C9 Fe1 C2 C3 62.1(3) . . . . ?
C4 Fe1 C2 C3 -28.26(16) . . . . ?
C6 Fe1 C2 C3 -105.56(17) . . . . ?
C1 Fe1 C2 C3 -132.8(2) . . . . ?
C10 Fe1 C2 C1 -59.0(5) . . . . ?
C11 Fe1 C2 C1 -66.2(2) . . . . ?
C7 Fe1 C2 C1 -102.4(2) . . . . ?
C5 Fe1 C2 C1 65.34(16) . . . . ?
C8 Fe1 C2 C1 -142.08(18) . . . . ?
C9 Fe1 C2 C1 -165.1(2) . . . . ?
C4 Fe1 C2 C1 104.56(17) . . . . ?
C3 Fe1 C2 C1 132.8(2) . . . . ?
C6 Fe1 C2 C1 27.26(15) . . . . ?
N1 C2 C1 O1 2.0(4) . . . . ?
C3 C2 C1 O1 180.0(2) . . . . ?
Fe1 C2 C1 O1 128.4(3) . . . . ?
N1 C2 C1 C6 -171.1(2) . . . . ?
C3 C2 C1 C6 6.9(4) . . . . ?
Fe1 C2 C1 C6 -44.6(2) . . . . ?
N1 C2 C1 Fe1 -126.4(2) . . . . ?
C3 C2 C1 Fe1 51.6(2) . . . . ?
C10 Fe1 C1 O1 47.2(3) . . . . ?
C11 Fe1 C1 O1 14.8(3) . . . . ?
C7 Fe1 C1 O1 -26.3(3) . . . . ?
C5 Fe1 C1 O1 140.6(3) . . . . ?
C8 Fe1 C1 O1 -54.0(4) . . . . ?
C9 Fe1 C1 O1 19.4(9) . . . . ?
C4 Fe1 C1 O1 179.1(3) . . . . ?
C3 Fe1 C1 O1 -142.7(3) . . . . ?
C6 Fe1 C1 O1 110.8(3) . . . . ?
C2 Fe1 C1 O1 -113.3(3) . . . . ?
C10 Fe1 C1 C6 -63.6(2) . . . . ?
C11 Fe1 C1 C6 -96.0(2) . . . . ?
C7 Fe1 C1 C6 -137.1(2) . . . . ?
C5 Fe1 C1 C6 29.78(15) . . . . ?
C8 Fe1 C1 C6 -164.8(2) . . . . ?
C9 Fe1 C1 C6 -91.4(7) . . . . ?
C4 Fe1 C1 C6 68.28(16) . . . . ?
C3 Fe1 C1 C6 106.50(17) . . . . ?
C2 Fe1 C1 C6 135.9(2) . . . . ?
C10 Fe1 C1 C2 160.55(19) . . . . ?
C11 Fe1 C1 C2 128.1(2) . . . . ?
C7 Fe1 C1 C2 87.0(2) . . . . ?
C5 Fe1 C1 C2 -106.11(17) . . . . ?
C8 Fe1 C1 C2 59.3(2) . . . . ?
C9 Fe1 C1 C2 132.7(7) . . . . ?
C4 Fe1 C1 C2 -67.61(16) . . . . ?
C3 Fe1 C1 C2 -29.38(16) . . . . ?
C6 Fe1 C1 C2 -135.9(2) . . . . ?
O1 C1 C6 C5 179.8(2) . . . . ?
C2 C1 C6 C5 -7.0(4) . . . . ?
Fe1 C1 C6 C5 -52.4(2) . . . . ?
O1 C1 C6 C17 3.2(4) . . . . ?
C2 C1 C6 C17 176.4(2) . . . . ?
Fe1 C1 C6 C17 131.1(2) . . . . ?
O1 C1 C6 Fe1 -127.8(2) . . . . ?
C2 C1 C6 Fe1 45.3(2) . . . . ?
C10 Fe1 C6 C5 -92.4(2) . . . . ?
C11 Fe1 C6 C5 -134.0(2) . . . . ?
C7 Fe1 C6 C5 -167.4(2) . . . . ?
C8 Fe1 C6 C5 -149.3(7) . . . . ?
C9 Fe1 C6 C5 -64.2(2) . . . . ?
C4 Fe1 C6 C5 28.77(16) . . . . ?
C3 Fe1 C6 C5 68.08(16) . . . . ?
C2 Fe1 C6 C5 105.49(17) . . . . ?
C1 Fe1 C6 C5 132.8(2) . . . . ?
C10 Fe1 C6 C1 134.84(19) . . . . ?
C11 Fe1 C6 C1 93.2(2) . . . . ?
C7 Fe1 C6 C1 59.8(2) . . . . ?
C5 Fe1 C6 C1 -132.8(2) . . . . ?
C8 Fe1 C6 C1 77.9(7) . . . . ?
C9 Fe1 C6 C1 163.0(2) . . . . ?
C4 Fe1 C6 C1 -104.01(17) . . . . ?
C3 Fe1 C6 C1 -64.70(16) . . . . ?
C2 Fe1 C6 C1 -27.29(15) . . . . ?
C10 Fe1 C6 C17 20.3(3) . . . . ?
C11 Fe1 C6 C17 -21.3(3) . . . . ?
C7 Fe1 C6 C17 -54.7(3) . . . . ?
C5 Fe1 C6 C17 112.7(3) . . . . ?
C8 Fe1 C6 C17 -36.6(8) . . . . ?
C9 Fe1 C6 C17 48.5(3) . . . . ?
C4 Fe1 C6 C17 141.5(3) . . . . ?
C3 Fe1 C6 C17 -179.2(2) . . . . ?
C2 Fe1 C6 C17 -141.8(3) . . . . ?
C1 Fe1 C6 C17 -114.5(3) . . . . ?
C1 C6 C5 C4 3.5(4) . . . . ?
C17 C6 C5 C4 179.9(2) . . . . ?
Fe1 C6 C5 C4 -53.1(2) . . . . ?
C1 C6 C5 Fe1 56.6(2) . . . . ?
C17 C6 C5 Fe1 -127.0(2) . . . . ?
C10 Fe1 C5 C4 -125.46(19) . . . . ?
C11 Fe1 C5 C4 -163.44(19) . . . . ?
C7 Fe1 C5 C4 -178.5(5) . . . . ?
C8 Fe1 C5 C4 -55.5(3) . . . . ?
C9 Fe1 C5 C4 -84.3(2) . . . . ?
C3 Fe1 C5 C4 31.35(15) . . . . ?
C6 Fe1 C5 C4 134.6(2) . . . . ?
C2 Fe1 C5 C4 69.04(16) . . . . ?
C1 Fe1 C5 C4 105.74(17) . . . . ?
C10 Fe1 C5 C6 100.0(2) . . . . ?
C11 Fe1 C5 C6 62.0(2) . . . . ?
C7 Fe1 C5 C6 47.0(6) . . . . ?
C8 Fe1 C5 C6 169.9(2) . . . . ?
C9 Fe1 C5 C6 141.15(18) . . . . ?
C4 Fe1 C5 C6 -134.6(2) . . . . ?
C3 Fe1 C5 C6 -103.21(17) . . . . ?
C2 Fe1 C5 C6 -65.53(16) . . . . ?
C1 Fe1 C5 C6 -28.83(15) . . . . ?
C6 C5 C4 C3 0.6(4) . . . . ?
Fe1 C5 C4 C3 -53.5(2) . . . . ?
C6 C5 C4 Si1 178.4(2) . . . . ?
Fe1 C5 C4 Si1 124.22(19) . . . . ?
C6 C5 C4 Fe1 54.1(2) . . . . ?
C2 C3 C4 C5 -0.7(4) . . . . ?
Fe1 C3 C4 C5 53.0(2) . . . . ?
C2 C3 C4 Si1 -178.4(2) . . . . ?
Fe1 C3 C4 Si1 -124.7(2) . . . . ?
C2 C3 C4 Fe1 -53.6(2) . . . . ?
C10 Fe1 C4 C5 71.8(2) . . . . ?
C11 Fe1 C4 C5 50.2(5) . . . . ?
C7 Fe1 C4 C5 179.2(3) . . . . ?
C8 Fe1 C4 C5 151.20(17) . . . . ?
C9 Fe1 C4 C5 110.74(18) . . . . ?
C3 Fe1 C4 C5 -129.9(2) . . . . ?
C6 Fe1 C4 C5 -28.41(15) . . . . ?
C2 Fe1 C4 C5 -102.43(17) . . . . ?
C1 Fe1 C4 C5 -65.45(16) . . . . ?
C10 Fe1 C4 C3 -158.25(18) . . . . ?
C11 Fe1 C4 C3 -179.8(4) . . . . ?
C7 Fe1 C4 C3 -50.8(3) . . . . ?
C5 Fe1 C4 C3 129.9(2) . . . . ?
C8 Fe1 C4 C3 -78.9(2) . . . . ?
C9 Fe1 C4 C3 -119.33(19) . . . . ?
C6 Fe1 C4 C3 101.51(17) . . . . ?
C2 Fe1 C4 C3 27.50(16) . . . . ?
C1 Fe1 C4 C3 64.48(16) . . . . ?
C10 Fe1 C4 Si1 -41.5(3) . . . . ?
C11 Fe1 C4 Si1 -63.1(5) . . . . ?
C7 Fe1 C4 Si1 65.9(3) . . . . ?
C5 Fe1 C4 Si1 -113.3(2) . . . . ?
C8 Fe1 C4 Si1 37.9(2) . . . . ?
C9 Fe1 C4 Si1 -2.6(2) . . . . ?
C3 Fe1 C4 Si1 116.8(3) . . . . ?
C6 Fe1 C4 Si1 -141.7(2) . . . . ?
C2 Fe1 C4 Si1 144.3(2) . . . . ?
C1 Fe1 C4 Si1 -178.77(19) . . . . ?
C3 C2 N1 C13 128.6(3) . . . . ?
C1 C2 N1 C13 -53.5(4) . . . . ?
Fe1 C2 N1 C13 -146.5(2) . . . . ?
C3 C2 N1 C12 -9.5(4) . . . . ?
C1 C2 N1 C12 168.5(3) . . . . ?
Fe1 C2 N1 C12 75.5(3) . . . . ?
C5 C4 Si1 C15 -146.6(2) . . . . ?
C3 C4 Si1 C15 31.0(3) . . . . ?
Fe1 C4 Si1 C15 -59.4(2) . . . . ?
C5 C4 Si1 C16 -25.9(3) . . . . ?
C3 C4 Si1 C16 151.7(2) . . . . ?
Fe1 C4 Si1 C16 61.3(2) . . . . ?
C5 C4 Si1 C14 92.3(2) . . . . ?
C3 C4 Si1 C14 -90.1(2) . . . . ?
Fe1 C4 Si1 C14 179.51(17) . . . . ?
C5 C6 C17 O2 142.0(2) . . . . ?
C1 C6 C17 O2 -41.4(3) . . . . ?
Fe1 C6 C17 O2 55.0(3) . . . . ?
C5 C6 C17 C18 23.1(3) . . . . ?
C1 C6 C17 C18 -160.3(2) . . . . ?
Fe1 C6 C17 C18 -63.9(3) . . . . ?
C5 C6 C17 C24 -98.3(3) . . . . ?
C1 C6 C17 C24 78.2(3) . . . . ?
Fe1 C6 C17 C24 174.70(19) . . . . ?
O2 C17 C18 C23 -15.5(3) . . . . ?
C6 C17 C18 C23 105.3(3) . . . . ?
C24 C17 C18 C23 -133.5(3) . . . . ?
O2 C17 C18 C19 164.0(2) . . . . ?
C6 C17 C18 C19 -75.2(3) . . . . ?
C24 C17 C18 C19 46.0(3) . . . . ?
C23 C18 C19 C20 -2.3(4) . . . . ?
C17 C18 C19 C20 178.2(3) . . . . ?
C18 C19 C20 C21 1.7(5) . . . . ?
C19 C20 C21 C22 -0.2(5) . . . . ?
C20 C21 C22 C23 -0.7(6) . . . . ?
C19 C18 C23 C22 1.4(4) . . . . ?
C17 C18 C23 C22 -179.1(3) . . . . ?
C21 C22 C23 C18 0.1(5) . . . . ?
O2 C17 C24 C25 145.8(3) . . . . ?
C18 C17 C24 C25 -98.0(3) . . . . ?
C6 C17 C24 C25 25.8(4) . . . . ?
O2 C17 C24 C29 -36.3(3) . . . . ?
C18 C17 C24 C29 79.9(3) . . . . ?
C6 C17 C24 C29 -156.3(2) . . . . ?
C29 C24 C25 C26 0.0(4) . . . . ?
C17 C24 C25 C26 177.9(3) . . . . ?
C24 C25 C26 C27 -0.2(5) . . . . ?
C25 C26 C27 C28 0.1(5) . . . . ?
C26 C27 C28 C29 0.0(5) . . . . ?
C25 C24 C29 C28 0.1(5) . . . . ?
C17 C24 C29 C28 -177.9(3) . . . . ?
C27 C28 C29 C24 -0.2(5) . . . . ?
